data_7008204
loop_
_publ_author_name
'Mehdoui, Thouraya'
'Berthet, Jean-Claude'
'Thuery, Pierre'
'Ephritikhine, Michel'

_publ_section_title
;
 The distinct affinity of cyclopentadienyl ligands towards trivalent
 uranium over lanthanide ions. Evidence for cooperative ligation and
 back-bonding in the actinide complexes.
;
_journal_issue 7
_journal_name_full 'Dalton transactions (Cambridge, England : 2003)'
_journal_page_first 1263
_journal_page_last 1272
_journal_paper_doi 10.1039/b419088b
_journal_year 2005
_chemical_formula_sum 'C24 H28 I2 N3 Nd'
_chemical_formula_weight 756.53
_space_group_IT_number 2
_symmetry_cell_setting triclinic
_symmetry_space_group_name_Hall '-P 1'
_symmetry_space_group_name_H-M 'P -1'
_atom_sites_solution_hydrogens geom
_atom_sites_solution_primary direct
_atom_sites_solution_secondary difmap
_audit_creation_method SHELXL-97
_cell_angle_alpha 102.409(3)
_cell_angle_beta 93.915(3)
_cell_angle_gamma 108.264(4)
_cell_formula_units_Z 2
_cell_length_a 8.3944(4)
_cell_length_b 8.7929(5)
_cell_length_c 19.0781(12)
_cell_measurement_reflns_used 25027
_cell_measurement_temperature 100(2)
_cell_measurement_theta_max 25.68
_cell_measurement_theta_min 2.21
_cell_volume 1291.96(13)
_computing_cell_refinement 'DENZO-SMN (Otwinowski & Minor, 1997)'
_computing_data_collection 'Kappa-CCD software (Nonius B.V., 1998)'
_computing_data_reduction 'DENZO-SMN (Otwinowski & Minor, 1997)'
_computing_molecular_graphics 'SHELXTL (Sheldrick, 1999)'
_computing_publication_material 'SHELXTL (Sheldrick, 1999); PLATON (Spek, 2003)'
_computing_structure_refinement 'SHELXL-97 (Sheldrick, 1997)'
_computing_structure_solution 'SHELXS-97 (Sheldrick, 1997)'
_diffrn_ambient_temperature 100(2)
_diffrn_measured_fraction_theta_full 1.000
_diffrn_measured_fraction_theta_max 1.000
_diffrn_measurement_device_type 'Nonius Kappa-CCD area-detector diffractometer'
_diffrn_measurement_method 'one \f and four \w scans with 2\% steps'
_diffrn_radiation_monochromator graphite
_diffrn_radiation_source 'fine-focus sealed tube'
_diffrn_radiation_type MoK\a
_diffrn_radiation_wavelength 0.71073
_diffrn_reflns_av_R_equivalents 0.0651
_diffrn_reflns_av_sigmaI/netI 0.0348
_diffrn_reflns_limit_h_max 10
_diffrn_reflns_limit_h_min -10
_diffrn_reflns_limit_k_max 10
_diffrn_reflns_limit_k_min -10
_diffrn_reflns_limit_l_max 23
_diffrn_reflns_limit_l_min -22
_diffrn_reflns_number 25027
_diffrn_reflns_theta_full 25.68
_diffrn_reflns_theta_max 25.68
_diffrn_reflns_theta_min 2.21
_diffrn_standards_decay_% 0
_diffrn_standards_interval_time 0
_exptl_absorpt_coefficient_mu 4.414
_exptl_absorpt_correction_T_max 0.702
_exptl_absorpt_correction_T_min 0.188
_exptl_absorpt_correction_type refdelf
_exptl_absorpt_process_details 'program DELABS from PLATON (Spek, 2003)'
_exptl_crystal_colour 'translucent light blue'
_exptl_crystal_density_diffrn 1.945
_exptl_crystal_density_meas ?
_exptl_crystal_description platelet
_exptl_crystal_F_000 718
_exptl_crystal_size_max 0.42
_exptl_crystal_size_mid 0.28
_exptl_crystal_size_min 0.08
_refine_diff_density_max 0.695
_refine_diff_density_min -0.948
_refine_diff_density_rms 0.138
_refine_ls_extinction_method none
_refine_ls_goodness_of_fit_ref 1.111
_refine_ls_hydrogen_treatment constr
_refine_ls_matrix_type full
_refine_ls_number_parameters 274
_refine_ls_number_reflns 4908
_refine_ls_number_restraints 0
_refine_ls_restrained_S_all 1.111
_refine_ls_R_factor_all 0.0252
_refine_ls_R_factor_gt 0.0222
_refine_ls_shift/su_max 0.001
_refine_ls_shift/su_mean 0.000
_refine_ls_structure_factor_coef Fsqd
_refine_ls_weighting_details 'calc w=1/[\s^2^(Fo^2^)+(0.0190P)^2^+0.8166P] where P=(Fo^2^+2Fc^2^)/3'
_refine_ls_weighting_scheme calc
_refine_ls_wR_factor_gt 0.0571
_refine_ls_wR_factor_ref 0.0580
_reflns_number_gt 4674
_reflns_number_total 4908
_reflns_threshold_expression >2sigma(I)
_cod_data_source_file b419088b.txt
_cod_data_source_block 1
_cod_database_code 7008204

loop_
_symmetry_equiv_pos_as_xyz
'x, y, z'
'-x, -y, -z'

loop_
_atom_site_label
_atom_site_type_symbol
_atom_site_fract_x
_atom_site_fract_y
_atom_site_fract_z
_atom_site_U_iso_or_equiv
_atom_site_adp_type
_atom_site_occupancy
_atom_site_symmetry_multiplicity
_atom_site_calc_flag
_atom_site_refinement_flags
_atom_site_disorder_assembly
_atom_site_disorder_group
Nd Nd 0.51970(2) 0.261047(19) 0.262065(9) 0.03519(6) Uani 1 1 d . . .
I1 I 0.76716(3) 0.14209(2) 0.166500(11) 0.04093(7) Uani 1 1 d . . .
I2 I 0.32953(3) 0.29983(3) 0.399719(12) 0.04548(7) Uani 1 1 d . . .
N1 N 0.2845(3) -0.0294(3) 0.22230(15) 0.0392(6) Uani 1 1 d . . .
N2 N 0.6285(4) 0.0821(3) 0.34128(15) 0.0423(6) Uani 1 1 d . . .
N3 N 0.7970(3) 0.4725(3) 0.34305(14) 0.0403(6) Uani 1 1 d . . .
C1 C 0.3950(4) 0.3418(4) 0.13780(17) 0.0395(7) Uani 1 1 d . . .
C2 C 0.2844(4) 0.3530(4) 0.19038(18) 0.0420(7) Uani 1 1 d . . .
H2 H 0.1731 0.2834 0.1862 0.050 Uiso 1 1 calc R . .
C3 C 0.3711(4) 0.4870(4) 0.24991(18) 0.0432(7) Uani 1 1 d . . .
H3 H 0.3258 0.5210 0.2912 0.052 Uiso 1 1 calc R . .
C4 C 0.5405(4) 0.5628(4) 0.23668(16) 0.0372(6) Uani 1 1 d . . .
H4 H 0.6249 0.6543 0.2666 0.045 Uiso 1 1 calc R . .
C5 C 0.5516(4) 0.4674(4) 0.16768(18) 0.0406(7) Uani 1 1 d . . .
H5 H 0.6488 0.4856 0.1455 0.049 Uiso 1 1 calc R . .
C6 C 0.3431(4) 0.2338(4) 0.06013(17) 0.0411(7) Uani 1 1 d . . .
C7 C 0.2749(5) 0.0486(4) 0.05848(19) 0.0494(8) Uani 1 1 d . . .
H7A H 0.3638 0.0172 0.0789 0.074 Uiso 1 1 calc R . .
H7B H 0.2354 -0.0151 0.0092 0.074 Uiso 1 1 calc R . .
H7C H 0.1828 0.0285 0.0863 0.074 Uiso 1 1 calc R . .
C8 C 0.2001(5) 0.2772(4) 0.02220(19) 0.0478(8) Uani 1 1 d . . .
H8A H 0.1055 0.2588 0.0487 0.072 Uiso 1 1 calc R . .
H8B H 0.1648 0.2085 -0.0264 0.072 Uiso 1 1 calc R . .
H8C H 0.2414 0.3913 0.0208 0.072 Uiso 1 1 calc R . .
C9 C 0.4932(5) 0.2645(4) 0.01718(19) 0.0473(8) Uani 1 1 d . . .
H9A H 0.5355 0.3793 0.0171 0.071 Uiso 1 1 calc R . .
H9B H 0.4564 0.1983 -0.0318 0.071 Uiso 1 1 calc R . .
H9C H 0.5815 0.2350 0.0394 0.071 Uiso 1 1 calc R . .
C10 C 0.1172(4) -0.0510(4) 0.21787(18) 0.0407(7) Uani 1 1 d . . .
H10 H 0.0842 0.0363 0.2409 0.049 Uiso 1 1 calc R . .
C11 C -0.0067(4) -0.1969(4) 0.18075(19) 0.0445(7) Uani 1 1 d . . .
H11 H -0.1208 -0.2076 0.1788 0.053 Uiso 1 1 calc R . .
C12 C 0.0424(5) -0.3276(4) 0.14625(19) 0.0457(8) Uani 1 1 d . . .
H12 H -0.0385 -0.4267 0.1201 0.055 Uiso 1 1 calc R . .
C13 C 0.2124(5) -0.3086(4) 0.15127(19) 0.0459(8) Uani 1 1 d . . .
H13 H 0.2479 -0.3951 0.1294 0.055 Uiso 1 1 calc R . .
C14 C 0.3289(4) -0.1585(4) 0.18932(18) 0.0434(7) Uani 1 1 d . . .
H14 H 0.4436 -0.1460 0.1923 0.052 Uiso 1 1 calc R . .
C15 C 0.5187(4) -0.0237(4) 0.37170(18) 0.0426(7) Uani 1 1 d . . .
H15 H 0.4047 -0.0338 0.3646 0.051 Uiso 1 1 calc R . .
C16 C 0.5669(5) -0.1182(4) 0.41302(19) 0.0459(8) Uani 1 1 d . . .
H16 H 0.4872 -0.1907 0.4327 0.055 Uiso 1 1 calc R . .
C17 C 0.7369(5) -0.1019(4) 0.42424(19) 0.0459(8) Uani 1 1 d . . .
H17 H 0.7736 -0.1624 0.4523 0.055 Uiso 1 1 calc R . .
C18 C 0.8513(4) 0.0053(4) 0.39322(18) 0.0432(7) Uani 1 1 d . . .
H18 H 0.9658 0.0174 0.3995 0.052 Uiso 1 1 calc R . .
C19 C 0.7918(4) 0.0945(4) 0.35252(18) 0.0418(7) Uani 1 1 d . . .
H19 H 0.8694 0.1668 0.3319 0.050 Uiso 1 1 calc R . .
C20 C 0.8177(4) 0.5149(4) 0.41574(18) 0.0415(7) Uani 1 1 d . . .
H20 H 0.7312 0.4625 0.4393 0.050 Uiso 1 1 calc R . .
C21 C 0.9633(4) 0.6338(4) 0.45721(19) 0.0448(7) Uani 1 1 d . . .
H21 H 0.9745 0.6593 0.5076 0.054 Uiso 1 1 calc R . .
C22 C 1.0921(4) 0.7143(4) 0.4224(2) 0.0468(8) Uani 1 1 d . . .
H22 H 1.1904 0.7955 0.4490 0.056 Uiso 1 1 calc R . .
C23 C 1.0713(4) 0.6712(4) 0.34758(19) 0.0441(7) Uani 1 1 d . . .
H23 H 1.1555 0.7230 0.3229 0.053 Uiso 1 1 calc R . .
C24 C 0.9244(4) 0.5508(4) 0.30996(19) 0.0439(7) Uani 1 1 d . . .
H24 H 0.9120 0.5218 0.2596 0.053 Uiso 1 1 calc R . .

loop_
_atom_site_aniso_label
_atom_site_aniso_U_11
_atom_site_aniso_U_22
_atom_site_aniso_U_33
_atom_site_aniso_U_23
_atom_site_aniso_U_13
_atom_site_aniso_U_12
Nd 0.03433(10) 0.03553(10) 0.03471(10) 0.00900(7) 0.00458(7) 0.01032(7)
I1 0.03822(12) 0.04627(12) 0.03793(12) 0.00778(9) 0.00576(9) 0.01548(9)
I2 0.04422(13) 0.05083(13) 0.04105(13) 0.01126(9) 0.01238(9) 0.01439(10)
N1 0.0394(14) 0.0382(13) 0.0402(14) 0.0140(11) 0.0039(11) 0.0109(11)
N2 0.0426(15) 0.0410(14) 0.0418(15) 0.0112(11) 0.0053(12) 0.0117(12)
N3 0.0417(15) 0.0392(13) 0.0387(14) 0.0108(11) 0.0038(11) 0.0117(11)
C1 0.0441(18) 0.0367(15) 0.0399(17) 0.0135(13) 0.0067(14) 0.0138(13)
C2 0.0405(17) 0.0414(16) 0.0460(18) 0.0158(14) 0.0044(14) 0.0133(13)
C3 0.0504(19) 0.0442(16) 0.0392(17) 0.0096(13) 0.0067(14) 0.0223(15)
C4 0.0427(17) 0.0374(15) 0.0343(15) 0.0086(12) 0.0021(13) 0.0180(13)
C5 0.0421(17) 0.0391(15) 0.0417(17) 0.0128(13) 0.0055(14) 0.0137(13)
C6 0.0452(18) 0.0407(16) 0.0361(16) 0.0109(13) 0.0041(14) 0.0125(14)
C7 0.059(2) 0.0431(17) 0.0394(18) 0.0091(14) 0.0040(16) 0.0095(16)
C8 0.0466(19) 0.0527(19) 0.0423(18) 0.0116(15) -0.0003(15) 0.0160(15)
C9 0.054(2) 0.0482(18) 0.0401(18) 0.0117(14) 0.0088(15) 0.0161(16)
C10 0.0417(18) 0.0408(16) 0.0422(17) 0.0166(13) 0.0074(14) 0.0130(13)
C11 0.0393(18) 0.0470(18) 0.0467(19) 0.0163(14) 0.0043(14) 0.0113(14)
C12 0.0480(19) 0.0384(16) 0.0430(18) 0.0105(14) -0.0007(15) 0.0052(14)
C13 0.057(2) 0.0380(16) 0.0429(18) 0.0104(13) 0.0063(15) 0.0156(15)
C14 0.0458(19) 0.0424(16) 0.0445(18) 0.0144(14) 0.0062(14) 0.0159(14)
C15 0.0398(17) 0.0454(17) 0.0424(18) 0.0147(14) 0.0065(14) 0.0114(14)
C16 0.0478(19) 0.0443(17) 0.0465(19) 0.0164(14) 0.0089(15) 0.0129(15)
C17 0.050(2) 0.0461(17) 0.0449(19) 0.0141(14) 0.0053(15) 0.0196(15)
C18 0.0409(18) 0.0436(17) 0.0433(18) 0.0089(14) 0.0005(14) 0.0142(14)
C19 0.0419(18) 0.0412(16) 0.0409(17) 0.0102(13) 0.0069(14) 0.0120(13)
C20 0.0405(17) 0.0449(17) 0.0404(17) 0.0115(13) 0.0060(13) 0.0155(14)
C21 0.0440(18) 0.0478(18) 0.0410(18) 0.0050(14) 0.0037(14) 0.0179(15)
C22 0.0357(17) 0.0469(18) 0.050(2) 0.0022(14) 0.0000(14) 0.0110(14)
C23 0.0374(17) 0.0413(16) 0.0493(19) 0.0091(14) 0.0074(14) 0.0084(14)
C24 0.0466(19) 0.0424(16) 0.0401(17) 0.0103(13) 0.0038(14) 0.0119(14)

loop_
_atom_type_symbol
_atom_type_description
_atom_type_scat_dispersion_real
_atom_type_scat_dispersion_imag
_atom_type_scat_source
C C 0.0033 0.0016 'International Tables Vol C Tables 4.2.6.8 and 6.1.1.4'
H H 0.0000 0.0000 'International Tables Vol C Tables 4.2.6.8 and 6.1.1.4'
N N 0.0061 0.0033 'International Tables Vol C Tables 4.2.6.8 and 6.1.1.4'
I I -0.4742 1.8119 'International Tables Vol C Tables 4.2.6.8 and 6.1.1.4'
Nd Nd -0.1943 3.0179 'International Tables Vol C Tables 4.2.6.8 and 6.1.1.4'

loop_
_geom_angle_atom_site_label_1
_geom_angle_atom_site_label_2
_geom_angle_atom_site_label_3
_geom_angle
_geom_angle_site_symmetry_1
_geom_angle_site_symmetry_3
_geom_angle_publ_flag
N1 Nd N3 152.16(8) . . ?
N1 Nd N2 76.49(8) . . ?
N3 Nd N2 75.81(8) . . ?
N1 Nd I1 92.40(6) . . ?
N3 Nd I1 84.57(6) . . ?
N2 Nd I1 78.19(6) . . ?
N1 Nd I2 83.13(6) . . ?
N3 Nd I2 88.30(6) . . ?
N2 Nd I2 77.45(6) . . ?
I1 Nd I2 155.612(8) . . ?
C14 N1 C10 117.4(3) . . ?
C14 N1 Nd 117.8(2) . . ?
C10 N1 Nd 123.0(2) . . ?
C19 N2 C15 117.0(3) . . ?
C19 N2 Nd 122.2(2) . . ?
C15 N2 Nd 120.8(2) . . ?
C20 N3 C24 117.7(3) . . ?
C20 N3 Nd 123.9(2) . . ?
C24 N3 Nd 118.3(2) . . ?
C5 C1 C2 106.3(3) . . ?
C5 C1 C6 127.3(3) . . ?
C2 C1 C6 125.7(3) . . ?
C3 C2 C1 108.8(3) . . ?
C2 C3 C4 109.1(3) . . ?
C5 C4 C3 105.1(3) . . ?
C1 C5 C4 110.7(3) . . ?
C1 C6 C9 111.1(3) . . ?
C1 C6 C7 111.6(3) . . ?
C9 C6 C7 108.7(3) . . ?
C1 C6 C8 108.7(3) . . ?
C9 C6 C8 108.7(3) . . ?
C7 C6 C8 108.0(3) . . ?
N1 C10 C11 122.9(3) . . ?
C10 C11 C12 118.6(3) . . ?
C13 C12 C11 119.2(3) . . ?
C12 C13 C14 118.7(3) . . ?
N1 C14 C13 123.1(3) . . ?
N2 C15 C16 123.4(3) . . ?
C17 C16 C15 118.3(3) . . ?
C18 C17 C16 119.1(3) . . ?
C17 C18 C19 118.6(3) . . ?
N2 C19 C18 123.5(3) . . ?
N3 C20 C21 122.5(3) . . ?
C20 C21 C22 119.1(3) . . ?
C23 C22 C21 118.6(3) . . ?
C24 C23 C22 119.2(3) . . ?
N3 C24 C23 122.9(3) . . ?

loop_
_geom_bond_atom_site_label_1
_geom_bond_atom_site_label_2
_geom_bond_distance
_geom_bond_site_symmetry_2
_geom_bond_publ_flag
Nd N1 2.607(3) . ?
Nd N3 2.612(3) . ?
Nd C3 2.696(3) . ?
Nd N2 2.707(3) . ?
Nd C2 2.745(3) . ?
Nd C4 2.753(3) . ?
Nd C5 2.788(3) . ?
Nd C1 2.841(3) . ?
Nd I1 3.1293(3) . ?
Nd I2 3.1765(3) . ?
N1 C14 1.347(4) . ?
N1 C10 1.350(4) . ?
N2 C19 1.339(4) . ?
N2 C15 1.349(4) . ?
N3 C20 1.340(4) . ?
N3 C24 1.354(4) . ?
C1 C5 1.411(5) . ?
C1 C2 1.421(5) . ?
C1 C6 1.528(4) . ?
C2 C3 1.408(5) . ?
C3 C4 1.434(5) . ?
C4 C5 1.427(4) . ?
C6 C9 1.534(5) . ?
C6 C7 1.540(4) . ?
C6 C8 1.548(5) . ?
C10 C11 1.379(5) . ?
C11 C12 1.391(5) . ?
C12 C13 1.377(5) . ?
C13 C14 1.381(5) . ?
C15 C16 1.388(5) . ?
C16 C17 1.385(5) . ?
C17 C18 1.383(5) . ?
C18 C19 1.386(5) . ?
C20 C21 1.387(5) . ?
C21 C22 1.391(5) . ?
C22 C23 1.379(5) . ?
C23 C24 1.375(5) . ?
